data_1575878
loop_
_publ_author_name
'Karak, Shayan'
'Khata, Soubhik'
'Ahmad, Shamim'
'Yadav, Abhishek Kumar'
'AlMasoud, Najla'
'Alomar, Taghrid S.'
'Dharavath, Srinivas'
'Reddy, C. Malla'
'Banerjee, Rahul'

_publ_section_title
;
 Tunable mechanics and energetics in structurally diverse TNPG-based metal
 organic networks.
;
_journal_issue 45
_journal_name_full 'Chemical science'
_journal_page_first 21508
_journal_page_last 21517
_journal_paper_doi 10.1039/d5sc04870b
_journal_volume 16
_journal_year 2025
_chemical_formula_moiety 'C12 Li6 N6 O18'
_chemical_formula_sum 'C12 H6.8 Li6 N6 O21.4'
_chemical_formula_weight 619.07
_chemical_name_systematic Li-TNPG
_space_group_crystal_system triclinic
_space_group_IT_number 2
_space_group_name_Hall '-P 1'
_space_group_name_H-M_alt 'P -1'
_audit_creation_date 2025-05-08
_audit_creation_method
;
Olex2 1.5-ac6-016
(compiled 2024.01.13 svn.r2f8d729c for Rigaku Oxford Diffraction, GUI svn.r6897)
;
_audit_update_record
;
2025-05-07 deposited with the CCDC.	2025-09-29 downloaded from the CCDC.
;
_cell_angle_alpha 85.450(3)
_cell_angle_beta 85.74
_cell_angle_gamma 82.94
_cell_formula_units_Z 2
_cell_length_a 3.3844(3)
_cell_length_b 13.7682(15)
_cell_length_c 22.793(3)
_cell_measurement_temperature 304(2)
_cell_volume 1048.5(2)
_computing_molecular_graphics 'Olex2 1.5-ac6-016 (Dolomanov et al., 2009)'
_computing_publication_material 'Olex2 1.5-ac6-016 (Dolomanov et al., 2009)'
_computing_structure_refinement 'XL  (Sheldrick, 2008)'
_computing_structure_solution 'olex2.solve 1.5-ac6-016 (Bourhis et al., 2015)'
_diffrn_ambient_temperature 304.00
_diffrn_measured_fraction_theta_full 0.996
_diffrn_measured_fraction_theta_max 0.996
_diffrn_radiation_type MoK\a
_diffrn_radiation_wavelength 0.71073
_diffrn_reflns_av_R_equivalents 0.0843
_diffrn_reflns_av_unetI/netI 0.0461
_diffrn_reflns_Laue_measured_fraction_full 0.996
_diffrn_reflns_Laue_measured_fraction_max 0.996
_diffrn_reflns_limit_h_max 4
_diffrn_reflns_limit_h_min -4
_diffrn_reflns_limit_k_max 16
_diffrn_reflns_limit_k_min -16
_diffrn_reflns_limit_l_max 27
_diffrn_reflns_limit_l_min -27
_diffrn_reflns_number 48017
_diffrn_reflns_point_group_measured_fraction_full 0.996
_diffrn_reflns_point_group_measured_fraction_max 0.996
_diffrn_reflns_theta_full 25.242
_diffrn_reflns_theta_max 25.344
_diffrn_reflns_theta_min 2.254
_exptl_absorpt_coefficient_mu 0.185
_exptl_crystal_colour 'metallic reddish red'
_exptl_crystal_colour_lustre metallic
_exptl_crystal_colour_modifier reddish
_exptl_crystal_colour_primary red
_exptl_crystal_density_diffrn 1.961
_exptl_crystal_description needle
_exptl_crystal_F_000 620
_exptl_crystal_preparation 'Thermoevaporative in-situ crystallization'
_exptl_crystal_recrystallization_method 'Thermoevaporative in-situ crystallization'
_exptl_crystal_size_max 0.208
_exptl_crystal_size_mid 0.028
_exptl_crystal_size_min 0.019
_refine_diff_density_max 0.480
_refine_diff_density_min -0.369
_refine_diff_density_rms 0.077
_refine_ls_extinction_method none
_refine_ls_goodness_of_fit_ref 1.130
_refine_ls_hydrogen_treatment undef
_refine_ls_matrix_type full
_refine_ls_number_parameters 379
_refine_ls_number_reflns 3790
_refine_ls_number_restraints 0
_refine_ls_restrained_S_all 1.130
_refine_ls_R_factor_all 0.1033
_refine_ls_R_factor_gt 0.0667
_refine_ls_shift/su_max 0.000
_refine_ls_shift/su_mean 0.000
_refine_ls_structure_factor_coef Fsqd
_refine_ls_weighting_details 'w=1/[\s^2^(Fo^2^)+(0.0639P)^2^+2.5152P] where P=(Fo^2^+2Fc^2^)/3'
_refine_ls_weighting_scheme calc
_refine_ls_wR_factor_gt 0.1825
_refine_ls_wR_factor_ref 0.2180
_reflns_Friedel_coverage 0.000
_reflns_number_gt 1954
_reflns_number_total 3790
_reflns_threshold_expression 'I > 2\s(I)'
_cod_data_source_file d5sc04870b2.cif
_cod_data_source_block li-tnpg
_cod_depositor_comments 'Adding full bibliography for 1575876--1575880.cif.'
_cod_original_formula_sum 'C12 H6.80 Li6 N6 O21.40'
_cod_database_code 1575878
_shelx_shelxl_version_number 2019/1
_shelx_space_group_comment
;
The symmetry employed for this shelxl refinement is uniquely defined
by the following loop, which should always be used as a source of
symmetry information in preference to the above space-group names.
They are only intended as comments.
;
_shelx_estimated_absorpt_t_max 0.996
_shelx_estimated_absorpt_t_min 0.963
_olex2_refinement_description
;
1. Uiso/Uaniso restraints and constraints
Uanis(Li1) = Uanis(Li3) = Uanis(Li4) = Uanis(Li2)
2. Others
 Fixed Sof: Li1(0.5) Li2(0.5) Li3(0.5) Li4(0.5)
;
_olex2_submission_special_instructions 'No special instructions were received'

loop_
_space_group_symop_operation_xyz
'x, y, z'
'-x, -y, -z'

loop_
_atom_site_label
_atom_site_type_symbol
_atom_site_fract_x
_atom_site_fract_y
_atom_site_fract_z
_atom_site_U_iso_or_equiv
_atom_site_adp_type
_atom_site_occupancy
_atom_site_site_symmetry_order
_atom_site_calc_flag
_atom_site_refinement_flags_posn
_atom_site_refinement_flags_adp
_atom_site_refinement_flags_occupancy
_atom_site_disorder_assembly
_atom_site_disorder_group
O001 O 0.2259(10) 0.5862(2) 0.48586(13) 0.0433(8) Uani 1 1 d . . . . .
O002 O 0.4942(9) 0.9422(2) 0.30487(14) 0.0464(8) Uani 1 1 d . . . . .
O003 O 0.7711(10) 0.7278(2) 0.20031(14) 0.0443(8) Uani 1 1 d . . . . .
O004 O 0.7725(10) 0.9141(2) 0.01443(13) 0.0427(8) Uani 1 1 d . . . . .
O005 O 0.2244(9) 0.7714(2) 0.30019(13) 0.0405(7) Uani 1 1 d . . . . .
O006 O 0.5051(10) 0.8227(2) -0.06859(14) 0.0453(8) Uani 1 1 d . . . . .
O007 O 0.3428(10) 0.9248(2) 0.47502(14) 0.0475(8) Uani 1 1 d . . . . .
O008 O 0.6547(9) 0.5752(2) 0.02529(14) 0.0466(8) Uani 1 1 d . . . . .
O009 O 0.5053(9) 0.5583(2) 0.19631(14) 0.0446(8) Uani 1 1 d . . . . .
N00A N 0.8910(9) 0.9072(2) 0.13591(14) 0.0284(7) Uani 1 1 d . . . . .
O00B O 0.4938(10) 0.6775(2) 0.56915(14) 0.0463(8) Uani 1 1 d . . . . .
N00C N 0.6815(10) 0.7506(3) -0.04354(15) 0.0343(8) Uani 1 1 d . . . . .
O00D O 0.8343(12) 0.6806(2) -0.07135(15) 0.0636(11) Uani 1 1 d . . . . .
N00E N 0.6828(10) 0.5609(2) 0.14621(16) 0.0372(9) Uani 1 1 d . . . . .
N00F N 0.1073(9) 0.5922(2) 0.36410(15) 0.0305(8) Uani 1 1 d . . . . .
O00G O 0.1637(12) 1.0170(2) 0.37446(16) 0.0628(11) Uani 1 1 d . . . . .
O00H O 0.8366(12) 0.4831(2) 0.12624(16) 0.0637(11) Uani 1 1 d . . . . .
O00I O 0.0584(14) 0.5947(3) 0.31140(14) 0.0686(12) Uani 1 1 d . . . . .
N00J N 0.3152(10) 0.7501(3) 0.54232(16) 0.0381(9) Uani 1 1 d . . . . .
O00K O 0.1631(12) 0.8193(3) 0.57167(15) 0.0646(11) Uani 1 1 d . . . . .
O00L O 0.0509(13) 0.5147(2) 0.39284(16) 0.0681(12) Uani 1 1 d . . . . .
O00M O 0.9422(14) 0.9855(2) 0.10860(16) 0.0723(13) Uani 1 1 d . . . . .
O00N O 0.9497(14) 0.9035(3) 0.18875(15) 0.0697(12) Uani 1 1 d . . . . .
N00O N 0.3162(10) 0.9395(2) 0.35311(16) 0.0354(8) Uani 1 1 d . . . . .
C00P C 0.7626(11) 0.8339(3) 0.04586(18) 0.0275(8) Uani 1 1 d . . . . .
C00Q C 0.7574(11) 0.7349(3) 0.14372(16) 0.0263(8) Uani 1 1 d . . . . .
C00R C 0.7157(11) 0.6513(3) 0.11294(18) 0.0302(9) Uani 1 1 d . . . . .
C00S C 0.1935(10) 0.6747(3) 0.39153(17) 0.0278(9) Uani 1 1 d . . . . .
C00T C 0.7075(11) 0.6515(3) 0.05039(18) 0.0292(9) Uani 1 1 d . . . . .
C00U C 0.8031(10) 0.8252(3) 0.10828(17) 0.0258(8) Uani 1 1 d . . . . .
C00V C 0.7139(11) 0.7446(3) 0.01969(18) 0.0295(9) Uani 1 1 d . . . . .
C00W C 0.2937(11) 0.8489(3) 0.44953(19) 0.0319(9) Uani 1 1 d . . . . .
C00X C 0.2372(10) 0.7646(3) 0.35534(19) 0.0311(9) Uani 1 1 d . . . . .
C00Y C 0.2380(10) 0.6661(3) 0.45479(18) 0.0288(9) Uani 1 1 d . . . . .
C00Z C 0.2818(11) 0.7545(3) 0.48184(17) 0.0301(9) Uani 1 1 d . . . . .
C011 C 0.2828(11) 0.8491(3) 0.38719(18) 0.0296(9) Uani 1 1 d . . . . .
Li15 Li 0.291(3) 0.6722(6) 0.2443(4) 0.056(2) Uani 1 1 d . . . . .
Li16 Li 0.719(3) 0.8283(6) 0.2549(4) 0.052(2) Uani 1 1 d . . . . .
Li17 Li 0.285(3) 0.4533(6) 0.4643(4) 0.056(2) Uani 1 1 d . . . . .
Li18 Li 0.717(3) 1.0480(6) 0.0371(4) 0.054(2) Uani 1 1 d . . . . .
Li1 Li 0.195(7) 0.9730(15) 0.5459(10) 0.080(3) Uani 0.5 1 d . . P . .
Li2 Li 0.791(7) 0.5260(15) -0.0444(10) 0.080(3) Uani 0.5 1 d . . P . .
Li3 Li 0.180(7) 1.0501(15) 0.4689(10) 0.080(3) Uani 0.5 1 d . . P . .
Li4 Li 0.808(7) 0.4460(15) 0.0371(10) 0.080(3) Uani 0.5 1 d . . P . .

loop_
_atom_site_aniso_label
_atom_site_aniso_U_11
_atom_site_aniso_U_22
_atom_site_aniso_U_33
_atom_site_aniso_U_23
_atom_site_aniso_U_13
_atom_site_aniso_U_12
O001 0.064(2) 0.0254(16) 0.0433(17) -0.0163(13) -0.0072(15) -0.0049(13)
O002 0.053(2) 0.0305(17) 0.055(2) -0.0166(14) 0.0125(16) -0.0067(14)
O003 0.064(2) 0.0231(15) 0.0480(18) -0.0173(13) -0.0054(16) -0.0049(14)
O004 0.062(2) 0.0250(15) 0.0435(17) -0.0154(13) -0.0110(15) -0.0023(13)
O005 0.059(2) 0.0299(16) 0.0357(16) -0.0161(13) 0.0064(14) -0.0139(14)
O006 0.0521(19) 0.0366(18) 0.0495(19) -0.0243(15) -0.0124(15) 0.0053(14)
O007 0.056(2) 0.0301(16) 0.062(2) -0.0303(15) -0.0039(16) -0.0104(14)
O008 0.054(2) 0.0294(16) 0.062(2) -0.0292(15) -0.0062(16) -0.0076(14)
O009 0.0486(19) 0.0264(16) 0.059(2) -0.0157(14) 0.0158(16) -0.0101(13)
N00A 0.0283(18) 0.0205(17) 0.0389(19) -0.0157(14) -0.0023(14) -0.0038(13)
O00B 0.0510(19) 0.0405(18) 0.0481(18) -0.0206(15) -0.0140(15) 0.0096(15)
N00C 0.0329(19) 0.0302(19) 0.042(2) -0.0230(16) 0.0011(15) -0.0026(15)
O00D 0.103(3) 0.0382(19) 0.047(2) -0.0302(16) 0.0002(19) 0.0173(19)
N00E 0.039(2) 0.0243(18) 0.050(2) -0.0189(16) 0.0041(17) -0.0051(15)
N00F 0.0249(17) 0.0264(18) 0.043(2) -0.0156(15) -0.0016(14) -0.0056(13)
O00G 0.095(3) 0.0212(17) 0.068(2) -0.0185(16) 0.016(2) 0.0074(17)
O00H 0.099(3) 0.0204(17) 0.068(2) -0.0207(16) 0.017(2) 0.0089(17)
O00I 0.131(4) 0.052(2) 0.0355(18) -0.0164(16) -0.003(2) -0.053(2)
N00J 0.038(2) 0.0292(19) 0.050(2) -0.0227(17) -0.0108(17) 0.0047(15)
O00K 0.096(3) 0.045(2) 0.049(2) -0.0332(17) -0.0008(19) 0.0212(19)
O00L 0.128(3) 0.0301(18) 0.057(2) 0.0004(16) -0.047(2) -0.030(2)
O00M 0.137(4) 0.0286(18) 0.063(2) -0.0044(17) -0.046(2) -0.030(2)
O00N 0.129(4) 0.054(2) 0.0397(19) -0.0138(16) -0.002(2) -0.059(2)
N00O 0.0322(19) 0.0236(18) 0.052(2) -0.0201(16) 0.0050(17) -0.0033(14)
C00P 0.0215(19) 0.0204(19) 0.042(2) -0.0150(17) -0.0017(16) 0.0001(15)
C00Q 0.0228(19) 0.024(2) 0.033(2) -0.0146(16) 0.0063(16) -0.0021(15)
C00R 0.024(2) 0.022(2) 0.047(2) -0.0150(18) 0.0025(17) -0.0057(15)
C00S 0.0184(18) 0.023(2) 0.044(2) -0.0193(17) -0.0005(16) 0.0009(14)
C00T 0.0211(19) 0.025(2) 0.045(2) -0.0235(17) 0.0017(16) -0.0024(15)
C00U 0.0201(19) 0.0215(19) 0.038(2) -0.0181(16) 0.0002(16) -0.0037(14)
C00V 0.024(2) 0.024(2) 0.042(2) -0.0201(17) -0.0071(17) 0.0015(15)
C00W 0.0164(19) 0.027(2) 0.055(3) -0.0252(19) -0.0025(17) 0.0003(15)
C00X 0.0167(19) 0.028(2) 0.052(3) -0.0230(19) -0.0016(17) -0.0024(15)
C00Y 0.0174(19) 0.025(2) 0.046(2) -0.0163(18) -0.0017(16) 0.0013(15)
C00Z 0.0233(19) 0.033(2) 0.036(2) -0.0201(17) 0.0030(16) -0.0012(16)
C011 0.023(2) 0.0204(19) 0.047(2) -0.0192(17) 0.0002(17) 0.0026(15)
Li15 0.068(6) 0.041(5) 0.063(5) -0.010(4) -0.005(4) -0.021(4)
Li16 0.051(5) 0.058(5) 0.048(5) -0.018(4) 0.008(4) -0.007(4)
Li17 0.062(5) 0.033(4) 0.073(6) -0.013(4) -0.011(4) 0.002(4)
Li18 0.060(5) 0.049(5) 0.054(5) -0.010(4) -0.016(4) -0.004(4)
Li1 0.098(8) 0.055(6) 0.087(7) -0.034(5) 0.007(6) -0.001(5)
Li2 0.098(8) 0.055(6) 0.087(7) -0.034(5) 0.007(6) -0.001(5)
Li3 0.098(8) 0.055(6) 0.087(7) -0.034(5) 0.007(6) -0.001(5)
Li4 0.098(8) 0.055(6) 0.087(7) -0.034(5) 0.007(6) -0.001(5)

loop_
_atom_type_symbol
_atom_type_description
_atom_type_scat_dispersion_real
_atom_type_scat_dispersion_imag
_atom_type_scat_source
C C 0.0033 0.0016 'International Tables Vol C Tables 4.2.6.8 and 6.1.1.4'
H H 0.0000 0.0000 'International Tables Vol C Tables 4.2.6.8 and 6.1.1.4'
Li Li -0.0003 0.0001 'International Tables Vol C Tables 4.2.6.8 and 6.1.1.4'
N N 0.0061 0.0033 'International Tables Vol C Tables 4.2.6.8 and 6.1.1.4'
O O 0.0106 0.0060 'International Tables Vol C Tables 4.2.6.8 and 6.1.1.4'

loop_
_geom_angle_atom_site_label_1
_geom_angle_atom_site_label_2
_geom_angle_atom_site_label_3
_geom_angle
_geom_angle_site_symmetry_1
_geom_angle_site_symmetry_3
_geom_angle_publ_flag
C00Y O001 Li17 131.1(4) . . ?
C00Y O001 Li17 124.0(3) . 2_566 ?
C00Y O001 Li17 114.1(4) . 2_666 ?
Li17 O001 Li17 108.4(4) 2_666 2_566 ?
Li17 O001 Li17 87.2(4) . 2_666 ?
Li17 O001 Li17 84.3(4) . 2_566 ?
N00O O002 Li16 128.8(3) . . ?
C00Q O003 Li15 113.9(4) . . ?
C00Q O003 Li15 123.5(4) . 1_655 ?
C00Q O003 Li16 130.1(4) . . ?
Li15 O003 Li15 108.7(4) . 1_655 ?
Li16 O003 Li15 84.7(4) . 1_655 ?
Li16 O003 Li15 88.7(4) . . ?
C00P O004 Li18 123.6(4) . 2_775 ?
C00P O004 Li18 130.4(4) . . ?
C00P O004 Li18 114.3(4) . 2_675 ?
Li18 O004 Li18 107.3(4) 2_675 2_775 ?
Li18 O004 Li18 88.8(4) . 2_675 ?
Li18 O004 Li18 85.2(4) . 2_775 ?
C00X O005 Li15 130.9(4) . . ?
C00X O005 Li16 124.6(3) . 1_455 ?
C00X O005 Li16 114.0(3) . . ?
Li15 O005 Li16 85.1(4) . 1_455 ?
Li15 O005 Li16 86.9(4) . . ?
Li16 O005 Li16 107.3(4) . 1_455 ?
N00C O006 Li18 129.5(3) . 2_675 ?
C00W O007 Li1 102.9(6) . 2_576 ?
C00W O007 Li1 128.7(6) . 2_676 ?
C00W O007 Li1 136.4(8) . . ?
C00W O007 Li3 137.8(9) . . ?
C00W O007 Li3 104.0(7) . 2_576 ?
C00W O007 Li3 129.8(6) . 2_676 ?
Li1 O007 Li1 93.0(10) . 2_676 ?
Li1 O007 Li1 99.1(9) 2_576 2_676 ?
Li1 O007 Li1 78.5(11) . 2_576 ?
Li1 O007 Li3 62.3(10) . 2_676 ?
Li1 O007 Li3 41.5(10) . 2_576 ?
Li3 O007 Li1 127.2(8) 2_676 2_576 ?
Li3 O007 Li1 126.2(8) 2_576 2_676 ?
Li3 O007 Li1 39.7(10) . 2_576 ?
Li3 O007 Li1 52.9(9) 2_676 2_676 ?
Li3 O007 Li1 54.3(9) 2_576 2_576 ?
Li3 O007 Li1 62.5(10) . 2_676 ?
Li3 O007 Li1 67.6(10) . . ?
Li3 O007 Li3 72.1(12) . 2_576 ?
Li3 O007 Li3 103.1(9) 2_576 2_676 ?
Li3 O007 Li3 90.7(11) . 2_676 ?
C00T O008 Li2 102.3(6) . 2_765 ?
C00T O008 Li2 130.4(6) . 2_665 ?
C00T O008 Li2 136.9(8) . . ?
C00T O008 Li4 103.1(6) . 2_765 ?
C00T O008 Li4 135.4(8) . . ?
C00T O008 Li4 129.6(6) . 2_665 ?
Li2 O008 Li2 90.8(10) . 2_665 ?
Li2 O008 Li2 100.0(9) 2_665 2_765 ?
Li2 O008 Li2 78.1(12) . 2_765 ?
Li2 O008 Li4 71.2(10) . . ?
Li2 O008 Li4 58.5(10) . 2_665 ?
Li2 O008 Li4 126.0(8) 2_665 2_765 ?
Li2 O008 Li4 56.1(9) 2_665 2_665 ?
Li2 O008 Li4 127.2(8) 2_765 2_665 ?
Li2 O008 Li4 41.4(10) . 2_765 ?
Li4 O008 Li2 60.1(10) . 2_665 ?
Li4 O008 Li2 41.1(10) . 2_765 ?
Li4 O008 Li2 55.6(9) 2_765 2_765 ?
Li4 O008 Li4 98.1(9) 2_765 2_665 ?
Li4 O008 Li4 77.9(11) . 2_765 ?
Li4 O008 Li4 93.5(10) . 2_665 ?
N00E O009 Li15 127.8(3) . . ?
O00M N00A O00N 114.8(3) . . ?
O00M N00A C00U 122.7(3) . . ?
O00N N00A C00U 122.3(3) . . ?
N00J O00B Li17 127.1(4) . 2_666 ?
O006 N00C O00D 120.8(4) . . ?
O006 N00C C00V 120.8(3) . . ?
O00D N00C C00V 118.4(4) . . ?
N00C O00D Li2 125.3(6) . . ?
N00C O00D Li4 126.5(6) . 2_765 ?
Li4 O00D Li2 40.0(9) 2_765 . ?
O009 N00E C00R 121.0(3) . . ?
O00H N00E O009 118.9(4) . . ?
O00H N00E C00R 120.1(4) . . ?
O00I N00F O00L 115.9(3) . . ?
O00I N00F C00S 122.3(3) . . ?
O00L N00F C00S 121.6(3) . . ?
N00O O00G Li1 125.7(7) . 2_576 ?
N00O O00G Li3 125.0(7) . . ?
Li1 O00G Li3 37.8(9) 2_576 . ?
N00E O00H Li2 124.2(6) . 2_765 ?
N00E O00H Li4 124.9(7) . . ?
Li4 O00H Li2 40.0(9) . 2_765 ?
N00F O00I Li15 130.8(4) . . ?
O00B N00J O00K 117.7(4) . . ?
O00B N00J C00Z 121.7(3) . . ?
O00K N00J C00Z 120.5(4) . . ?
N00J O00K Li1 124.9(7) . . ?
N00J O00K Li3 121.9(6) . 2_576 ?
Li1 O00K Li3 38.0(9) . 2_576 ?
N00F O00L Li17 130.6(4) . . ?
N00A O00M Li18 130.9(4) . . ?
N00A O00N Li16 130.3(4) . . ?
O002 N00O O00G 120.1(4) . . ?
O002 N00O C011 121.6(3) . . ?
O00G N00O C011 118.3(3) . . ?
O004 C00P C00U 123.3(3) . . ?
O004 C00P C00V 120.9(4) . . ?
C00U C00P C00V 115.8(3) . . ?
O003 C00Q C00R 120.6(3) . . ?
O003 C00Q C00U 122.6(3) . . ?
C00R C00Q C00U 116.7(3) . . ?
N00E C00R C00Q 118.2(4) . . ?
N00E C00R C00T 117.3(3) . . ?
C00Q C00R C00T 124.5(4) . . ?
N00F C00S C00X 118.5(3) . . ?
N00F C00S C00Y 118.8(3) . . ?
C00X C00S C00Y 122.7(3) . . ?
O008 C00T C00R 121.8(4) . . ?
O008 C00T C00V 122.7(4) . . ?
C00V C00T C00R 115.0(3) . . ?
N00A C00U C00P 118.9(3) . . ?
N00A C00U C00Q 119.0(3) . . ?
C00P C00U C00Q 122.1(3) . . ?
C00P C00V N00C 117.1(4) . . ?
C00T C00V N00C 117.6(3) . . ?
C00T C00V C00P 125.3(4) . . ?
O007 C00W C00Z 121.6(4) . . ?
O007 C00W C011 122.4(4) . . ?
O007 C00W Li3 49.0(6) . 2_576 ?
C00Z C00W Li3 94.8(6) . 2_576 ?
C011 C00W C00Z 115.8(3) . . ?
C011 C00W Li3 131.7(6) . 2_576 ?
O005 C00X C00S 123.4(3) . . ?
O005 C00X C011 121.1(4) . . ?
C00S C00X C011 115.5(4) . . ?
O001 C00Y C00S 122.8(3) . . ?
O001 C00Y C00Z 120.3(4) . . ?
C00Z C00Y C00S 116.9(4) . . ?
N00J C00Z C00W 117.6(3) . . ?
N00J C00Z C00Y 118.8(4) . . ?
C00Y C00Z C00W 123.6(4) . . ?
N00O C011 C00X 117.0(4) . . ?
C00W C011 N00O 117.9(3) . . ?
C00W C011 C00X 125.1(4) . . ?
O003 Li15 O003 108.7(4) . 1_455 ?
O003 Li15 Li15 34.9(2) 1_455 1_455 ?
O003 Li15 Li15 143.6(3) . 1_455 ?
O003 Li15 Li15 145.1(2) 1_455 1_655 ?
O003 Li15 Li15 36.4(3) . 1_655 ?
O003 Li15 Li16 44.5(3) 1_455 1_455 ?
O003 Li15 Li16 105.4(4) . 1_455 ?
O005 Li15 O003 93.0(3) . . ?
O005 Li15 O003 94.7(4) . 1_455 ?
O005 Li15 O009 164.0(6) . . ?
O005 Li15 O00I 82.0(4) . . ?
O005 Li15 Li15 88.9(3) . 1_655 ?
O005 Li15 Li15 91.1(3) . 1_455 ?
O005 Li15 Li16 50.2(3) . 1_455 ?
O009 Li15 O003 80.2(4) . . ?
O009 Li15 O003 101.2(4) . 1_455 ?
O009 Li15 Li15 103.0(3) . 1_455 ?
O009 Li15 Li15 77.0(3) . 1_655 ?
O009 Li15 Li16 145.5(5) . 1_455 ?
O00I Li15 O003 150.5(5) . . ?
O00I Li15 O003 100.7(4) . 1_455 ?
O00I Li15 O009 96.8(4) . . ?
O00I Li15 Li15 114.1(3) . 1_655 ?
O00I Li15 Li15 65.9(3) . 1_455 ?
O00I Li15 Li16 93.7(4) . 1_455 ?
Li15 Li15 Li15 180.0 1_455 1_655 ?
Li16 Li15 Li15 52.6(2) 1_455 1_455 ?
Li16 Li15 Li15 127.4(2) 1_455 1_655 ?
O002 Li16 O005 78.9(3) . . ?
O002 Li16 O005 100.8(4) . 1_655 ?
O002 Li16 Li15 145.3(5) . 1_655 ?
O002 Li16 Li16 103.6(2) . 1_655 ?
O002 Li16 Li16 76.4(3) . 1_455 ?
O003 Li16 O002 162.9(5) . . ?
O003 Li16 O005 91.4(4) . . ?
O003 Li16 O005 95.5(4) . 1_655 ?
O003 Li16 O00N 83.1(3) . . ?
O003 Li16 Li15 50.8(3) . 1_655 ?
O003 Li16 Li16 92.5(3) . 1_655 ?
O003 Li16 Li16 87.5(3) . 1_455 ?
O005 Li16 O005 107.3(4) . 1_655 ?
O005 Li16 Li15 105.5(4) . 1_655 ?
O005 Li16 Li15 44.7(3) 1_655 1_655 ?
O005 Li16 Li16 143.6(3) . 1_655 ?
O005 Li16 Li16 143.7(2) 1_655 1_455 ?
O005 Li16 Li16 36.4(3) . 1_455 ?
O005 Li16 Li16 36.3(2) 1_655 1_655 ?
O00N Li16 O002 98.4(4) . . ?
O00N Li16 O005 101.9(4) . 1_655 ?
O00N Li16 O005 150.6(5) . . ?
O00N Li16 Li15 93.3(4) . 1_655 ?
O00N Li16 Li16 65.6(3) . 1_655 ?
O00N Li16 Li16 114.4(3) . 1_455 ?
Li15 Li16 Li16 127.4(2) 1_655 1_455 ?
Li15 Li16 Li16 52.6(2) 1_655 1_655 ?
Li16 Li16 Li16 180.0(6) 1_455 1_655 ?
O001 Li17 O001 92.8(4) . 2_666 ?
O001 Li17 O001 95.7(4) . 2_566 ?
O001 Li17 O001 108.4(4) 2_666 2_566 ?
O001 Li17 O00B 163.1(6) . 2_666 ?
O001 Li17 O00L 82.3(3) . . ?
O001 Li17 Li17 143.9(3) 2_666 1_455 ?
O001 Li17 Li17 50.8(3) . 2_566 ?
O001 Li17 Li17 88.2(3) . 1_655 ?
O001 Li17 Li17 106.3(5) 2_666 2_566 ?
O001 Li17 Li17 91.8(3) . 1_455 ?
O001 Li17 Li17 144.5(3) 2_566 1_655 ?
O001 Li17 Li17 35.5(3) 2_566 1_455 ?
O001 Li17 Li17 48.7(3) . 2_666 ?
O001 Li17 Li17 36.1(3) 2_666 1_655 ?
O001 Li17 Li17 44.1(3) 2_666 2_666 ?
O001 Li17 Li17 107.8(5) 2_566 2_666 ?
O001 Li17 Li17 44.9(3) 2_566 2_566 ?
O00B Li17 O001 79.5(3) 2_666 2_666 ?
O00B Li17 O001 101.0(4) 2_666 2_566 ?
O00B Li17 Li17 121.9(5) 2_666 2_666 ?
O00B Li17 Li17 145.8(6) 2_666 2_566 ?
O00B Li17 Li17 103.3(3) 2_666 1_455 ?
O00B Li17 Li17 76.7(3) 2_666 1_655 ?
O00L Li17 O001 150.6(5) . 2_666 ?
O00L Li17 O001 100.9(4) . 2_566 ?
O00L Li17 O00B 97.0(4) . 2_666 ?
O00L Li17 Li17 93.0(5) . 2_566 ?
O00L Li17 Li17 124.2(5) . 2_666 ?
O00L Li17 Li17 65.5(3) . 1_455 ?
O00L Li17 Li17 114.5(3) . 1_655 ?
Li17 Li17 Li17 180.0 1_455 1_655 ?
Li17 Li17 Li17 127.7(4) 2_566 1_655 ?
Li17 Li17 Li17 129.0(4) 2_666 1_455 ?
Li17 Li17 Li17 76.7(5) 2_566 2_666 ?
Li17 Li17 Li17 52.3(4) 2_566 1_455 ?
Li17 Li17 Li17 51.0(4) 2_666 1_655 ?
O004 Li18 O004 91.2(4) . 2_675 ?
O004 Li18 O004 94.8(4) . 2_775 ?
O004 Li18 O004 107.3(4) 2_675 2_775 ?
O004 Li18 O006 162.9(5) . 2_675 ?
O004 Li18 O00M 82.6(4) . . ?
O004 Li18 Li18 92.3(3) . 1_655 ?
O004 Li18 Li18 43.4(2) 2_675 2_675 ?
O004 Li18 Li18 47.8(3) . 2_675 ?
O004 Li18 Li18 106.1(5) 2_775 2_675 ?
O004 Li18 Li18 36.6(3) 2_675 1_455 ?
O004 Li18 Li18 87.7(3) . 1_455 ?
O004 Li18 Li18 50.1(3) . 2_775 ?
O004 Li18 Li18 143.9(2) 2_775 1_455 ?
O004 Li18 Li18 104.1(5) 2_675 2_775 ?
O004 Li18 Li18 143.4(3) 2_675 1_655 ?
O004 Li18 Li18 44.7(3) 2_775 2_775 ?
O004 Li18 Li18 36.1(2) 2_775 1_655 ?
O006 Li18 O004 79.6(3) 2_675 2_675 ?
O006 Li18 O004 101.7(4) 2_675 2_775 ?
O006 Li18 Li18 103.8(3) 2_675 1_655 ?
O006 Li18 Li18 121.5(5) 2_675 2_675 ?
O006 Li18 Li18 146.2(6) 2_675 2_775 ?
O006 Li18 Li18 76.2(3) 2_675 1_455 ?
O00M Li18 O004 150.0(5) . 2_675 ?
O00M Li18 O004 102.5(4) . 2_775 ?
O00M Li18 O006 98.2(4) . 2_675 ?
O00M Li18 Li18 123.6(5) . 2_675 ?
O00M Li18 Li18 94.3(5) . 2_775 ?
O00M Li18 Li18 66.4(3) . 1_655 ?
O00M Li18 Li18 113.6(3) . 1_455 ?
Li18 Li18 Li18 74.9(4) 2_775 2_675 ?
Li18 Li18 Li18 51.5(4) 2_675 1_455 ?
Li18 Li18 Li18 180.0 1_455 1_655 ?
Li18 Li18 Li18 126.4(4) 2_775 1_455 ?
Li18 Li18 Li18 128.5(4) 2_675 1_655 ?
Li18 Li18 Li18 53.6(4) 2_775 1_655 ?
O007 Li1 O007 99.1(9) 2_576 2_676 ?
O007 Li1 O007 87.0(10) . 2_676 ?
O007 Li1 O007 101.5(11) . 2_576 ?
O007 Li1 O00G 153.7(14) . 2_576 ?
O007 Li1 O00K 81.9(8) . . ?
O007 Li1 Li1 57.8(9) . 2_576 ?
O007 Li1 Li1 80.5(8) . 1_655 ?
O007 Li1 Li1 40.6(6) 2_576 1_455 ?
O007 Li1 Li1 43.6(7) 2_576 2_576 ?
O007 Li1 Li1 40.3(6) 2_676 1_655 ?
O007 Li1 Li1 95.7(13) 2_676 2_576 ?
O007 Li1 Li1 139.7(6) 2_676 1_455 ?
O007 Li1 Li1 49.2(7) . 2_676 ?
O007 Li1 Li1 139.4(6) 2_576 1_655 ?
O007 Li1 Li1 37.8(6) 2_676 2_676 ?
O007 Li1 Li1 99.5(8) . 1_455 ?
O007 Li1 Li1 103.9(13) 2_576 2_676 ?
O007 Li1 Li3 54.7(9) . . ?
O007 Li1 Li3 68.2(10) . 2_676 ?
O00G Li1 O007 73.9(7) 2_576 2_576 ?
O00G Li1 O007 119.2(10) 2_576 2_676 ?
O00G Li1 O00K 79.2(8) 2_576 . ?
O00G Li1 Li1 59.8(7) 2_576 1_455 ?
O00G Li1 Li1 120.2(7) 2_576 1_655 ?
O00G Li1 Li1 156.9(14) 2_576 2_676 ?
O00G Li1 Li1 113.1(15) 2_576 2_576 ?
O00K Li1 O007 138.9(12) . 2_676 ?
O00K Li1 O007 121.9(12) . 2_576 ?
O00K Li1 Li1 118.9(11) . 2_676 ?
O00K Li1 Li1 110.9(14) . 2_576 ?
O00K Li1 Li1 98.6(7) . 1_655 ?
O00K Li1 Li1 81.4(7) . 1_455 ?
Li1 Li1 Li1 122.6(11) 2_576 1_655 ?
Li1 Li1 Li1 132.8(10) 2_676 1_455 ?
Li1 Li1 Li1 75.4(12) 2_576 2_676 ?
Li1 Li1 Li1 180.0 1_455 1_655 ?
Li1 Li1 Li1 47.2(10) 2_676 1_655 ?
Li1 Li1 Li1 57.4(11) 2_576 1_455 ?
Li3 Li1 O007 60.2(10) . 2_576 ?
Li3 Li1 O007 62.9(10) . 2_676 ?
Li3 Li1 O007 143.5(14) 2_676 2_576 ?
Li3 Li1 O007 144.5(19) 2_576 2_676 ?
Li3 Li1 O007 47.3(8) 2_676 2_676 ?
Li3 Li1 O007 51.8(12) 2_576 2_576 ?
Li3 Li1 O007 81.0(14) 2_576 . ?
Li3 Li1 O00G 130.3(14) 2_676 2_576 ?
Li3 Li1 O00G 76.0(14) 2_576 2_576 ?
Li3 Li1 O00G 133.0(13) . 2_576 ?
Li3 Li1 O00K 72.2(13) 2_576 . ?
Li3 Li1 O00K 92.1(11) 2_676 . ?
Li3 Li1 O00K 133.0(12) . . ?
Li3 Li1 Li1 42.1(9) 2_676 2_676 ?
Li3 Li1 Li1 33.2(10) . 2_576 ?
Li3 Li1 Li1 115.7(16) 2_676 2_576 ?
Li3 Li1 Li1 88.6(11) . 1_455 ?
Li3 Li1 Li1 19.7(12) 2_576 1_455 ?
Li3 Li1 Li1 121(2) 2_576 2_676 ?
Li3 Li1 Li1 91.4(11) . 1_655 ?
Li3 Li1 Li1 45.6(10) . 2_676 ?
Li3 Li1 Li1 13.1(8) 2_676 1_655 ?
Li3 Li1 Li1 49.9(14) 2_576 2_576 ?
Li3 Li1 Li1 166.9(8) 2_676 1_455 ?
Li3 Li1 Li1 160.3(12) 2_576 1_655 ?
Li3 Li1 Li3 83.1(18) 2_576 . ?
Li3 Li1 Li3 87.7(15) . 2_676 ?
Li3 Li1 Li3 147.2(18) 2_576 2_676 ?
O008 Li2 O008 100.0(9) 2_665 2_765 ?
O008 Li2 O008 89.2(10) . 2_665 ?
O008 Li2 O008 101.9(12) . 2_765 ?
O008 Li2 O00D 140.2(12) 2_665 . ?
O008 Li2 O00D 81.7(8) . . ?
O008 Li2 O00H 151.9(14) . 2_765 ?
O008 Li2 Li2 140.7(6) 2_765 1_455 ?
O008 Li2 Li2 50.2(7) . 2_665 ?
O008 Li2 Li2 39.0(6) 2_665 2_665 ?
O008 Li2 Li2 139.3(6) 2_665 1_655 ?
O008 Li2 Li2 81.6(8) . 1_455 ?
O008 Li2 Li2 40.7(6) 2_665 1_455 ?
O008 Li2 Li2 43.0(7) 2_765 2_765 ?
O008 Li2 Li2 39.3(6) 2_765 1_655 ?
O008 Li2 Li2 59.0(9) . 2_765 ?
O008 Li2 Li2 105.3(13) 2_765 2_665 ?
O008 Li2 Li2 98.1(13) 2_665 2_765 ?
O008 Li2 Li2 98.4(8) . 1_655 ?
O008 Li2 Li4 72.4(10) . 2_665 ?
O008 Li2 Li4 54.6(8) . . ?
O00D Li2 O008 119.8(11) . 2_765 ?
O00D Li2 Li2 80.5(7) . 1_655 ?
O00D Li2 Li2 99.5(7) . 1_455 ?
O00D Li2 Li2 109.5(13) . 2_765 ?
O00D Li2 Li2 119.9(12) . 2_665 ?
O00H Li2 O008 72.6(7) 2_765 2_765 ?
O00H Li2 O008 118.8(10) 2_765 2_665 ?
O00H Li2 O00D 77.8(8) 2_765 . ?
O00H Li2 Li2 59.4(7) 2_765 1_655 ?
O00H Li2 Li2 110.6(14) 2_765 2_765 ?
O00H Li2 Li2 157.8(14) 2_765 2_665 ?
O00H Li2 Li2 120.6(7) 2_765 1_455 ?
Li2 Li2 Li2 47.6(10) 2_665 1_455 ?
Li2 Li2 Li2 132.4(10) 2_665 1_655 ?
Li2 Li2 Li2 125.2(11) 2_765 1_455 ?
Li2 Li2 Li2 54.8(11) 2_765 1_655 ?
Li2 Li2 Li2 77.5(13) 2_765 2_665 ?
Li2 Li2 Li2 180.0 1_455 1_655 ?
Li4 Li2 O008 61.8(9) . 2_765 ?
Li4 Li2 O008 53.0(11) 2_765 2_765 ?
Li4 Li2 O008 149.1(14) 2_665 2_765 ?
Li4 Li2 O008 63.8(10) . 2_665 ?
Li4 Li2 O008 150.3(18) 2_765 2_665 ?
Li4 Li2 O008 50.6(9) 2_665 2_665 ?
Li4 Li2 O008 85.6(14) 2_765 . ?
Li4 Li2 O00D 90.0(11) 2_665 . ?
Li4 Li2 O00D 67.7(13) 2_765 . ?
Li4 Li2 O00D 132.7(12) . . ?
Li4 Li2 O00H 133.4(13) . 2_765 ?
Li4 Li2 O00H 68.9(13) 2_765 2_765 ?
Li4 Li2 O00H 126.2(14) 2_665 2_765 ?
Li4 Li2 Li2 128(2) 2_765 2_665 ?
Li4 Li2 Li2 54.5(14) 2_765 2_765 ?
Li4 Li2 Li2 88.3(10) . 1_655 ?
Li4 Li2 Li2 47.3(10) 2_665 2_665 ?
Li4 Li2 Li2 91.7(10) . 1_455 ?
Li4 Li2 Li2 167.8(8) 2_665 1_655 ?
Li4 Li2 Li2 163.2(11) 2_765 1_455 ?
Li4 Li2 Li2 35.2(10) . 2_765 ?
Li4 Li2 Li2 122.8(17) 2_665 2_765 ?
Li4 Li2 Li2 16.8(11) 2_765 1_655 ?
Li4 Li2 Li2 12.2(8) 2_665 1_455 ?
Li4 Li2 Li2 45.3(10) . 2_665 ?
Li4 Li2 Li4 150.9(18) 2_765 2_665 ?
Li4 Li2 Li4 89.8(17) 2_765 . ?
Li4 Li2 Li4 92.6(14) 2_665 . ?
O007 Li3 O007 107.9(12) . 2_576 ?
O007 Li3 O007 89.3(11) . 2_676 ?
O007 Li3 O007 103.1(9) 2_576 2_676 ?
O007 Li3 O00G 80.6(8) . . ?
O007 Li3 O00G 122.4(12) 2_576 . ?
O007 Li3 O00G 134.4(11) 2_676 . ?
O007 Li3 O00K 152.8(14) . 2_576 ?
O007 Li3 O00K 74.7(7) 2_576 2_576 ?
O007 Li3 C00W 125.8(12) . 2_576 ?
O007 Li3 C00W 83.0(7) 2_676 2_576 ?
O007 Li3 C00W 26.9(3) 2_576 2_576 ?
O007 Li3 Li1 57.7(9) . . ?
O007 Li3 Li1 70.2(10) . 2_676 ?
O007 Li3 Li3 101.5(8) . 1_455 ?
O007 Li3 Li3 111.5(13) 2_576 2_676 ?
O007 Li3 Li3 142.5(6) 2_676 1_455 ?
O007 Li3 Li3 38.1(6) 2_676 2_676 ?
O007 Li3 Li3 46.4(8) 2_576 2_576 ?
O007 Li3 Li3 61.4(10) . 2_576 ?
O007 Li3 Li3 39.4(7) 2_576 1_455 ?
O007 Li3 Li3 101.5(15) 2_676 2_576 ?
O007 Li3 Li3 51.3(7) . 2_676 ?
O00G Li3 C00W 137.9(11) . 2_576 ?
O00G Li3 Li3 116.4(11) . 2_676 ?
O00G Li3 Li3 83.0(6) . 1_455 ?
O00G Li3 Li3 111.7(15) . 2_576 ?
O00K Li3 O007 116.9(9) 2_576 2_676 ?
O00K Li3 O00G 75.8(8) 2_576 . ?
O00K Li3 C00W 68.3(6) 2_576 2_576 ?
O00K Li3 Li3 115.7(16) 2_576 2_576 ?
O00K Li3 Li3 62.6(6) 2_576 1_455 ?
O00K Li3 Li3 154.4(15) 2_576 2_676 ?
C00W Li3 Li3 61.5(5) 2_576 1_455 ?
C00W Li3 Li3 105.4(11) 2_576 2_676 ?
Li1 Li3 O007 64.2(11) . 2_676 ?
Li1 Li3 O007 151.8(14) 2_676 2_576 ?
Li1 Li3 O007 158.5(18) 2_576 2_676 ?
Li1 Li3 O007 88.5(14) 2_576 . ?
Li1 Li3 O007 49.5(8) 2_676 2_676 ?
Li1 Li3 O007 65.5(10) . 2_576 ?
Li1 Li3 O007 57.6(12) 2_576 2_576 ?
Li1 Li3 O00G 66.1(13) 2_576 . ?
Li1 Li3 O00G 85.6(10) 2_676 . ?
Li1 Li3 O00G 135.9(12) . . ?
Li1 Li3 O00K 120.5(13) 2_676 2_576 ?
Li1 Li3 O00K 69.8(14) 2_576 2_576 ?
Li1 Li3 O00K 138.6(12) . 2_576 ?
Li1 Li3 C00W 71.0(9) . 2_576 ?
Li1 Li3 C00W 131.5(12) 2_676 2_576 ?
Li1 Li3 C00W 81.1(13) 2_576 2_576 ?
Li1 Li3 Li1 147.2(18) 2_576 2_676 ?
Li1 Li3 Li1 96.9(18) 2_576 . ?
Li1 Li3 Li1 92.3(14) . 2_676 ?
Li1 Li3 Li3 37.9(11) . 2_576 ?
Li1 Li3 Li3 135(2) 2_576 2_676 ?
Li1 Li3 Li3 59.0(15) 2_576 2_576 ?
Li1 Li3 Li3 48.0(10) . 2_676 ?
Li1 Li3 Li3 123.7(18) 2_676 2_576 ?
Li1 Li3 Li3 44.3(10) 2_676 2_676 ?
Li1 Li3 Li3 91.4(11) . 1_455 ?
Li1 Li3 Li3 19.7(12) 2_576 1_455 ?
Li1 Li3 Li3 166.9(8) 2_676 1_455 ?
Li3 Li3 C00W 67.8(9) 2_576 2_576 ?
Li3 Li3 Li3 55.9(13) 2_576 1_455 ?
Li3 Li3 Li3 82.0(15) 2_576 2_676 ?
Li3 Li3 Li3 137.9(10) 2_676 1_455 ?
O008 Li4 O008 86.5(10) . 2_665 ?
O008 Li4 O008 102.1(11) . 2_765 ?
O008 Li4 O008 98.1(9) 2_765 2_665 ?
O008 Li4 O00D 155.5(14) . 2_765 ?
O008 Li4 O00H 82.6(8) . . ?
O008 Li4 Li2 54.1(8) . . ?
O008 Li4 Li2 69.3(10) . 2_665 ?
O008 Li4 Li4 103.6(12) 2_765 2_665 ?
O008 Li4 Li4 100.3(8) . 1_655 ?
O008 Li4 Li4 40.7(6) 2_665 1_455 ?
O008 Li4 Li4 58.6(9) . 2_765 ?
O008 Li4 Li4 37.2(6) 2_665 2_665 ?
O008 Li4 Li4 139.3(6) 2_665 1_655 ?
O008 Li4 Li4 41.2(6) 2_765 1_655 ?
O008 Li4 Li4 79.7(8) . 1_455 ?
O008 Li4 Li4 43.5(7) 2_765 2_765 ?
O008 Li4 Li4 138.8(6) 2_765 1_455 ?
O008 Li4 Li4 49.3(7) . 2_665 ?
O008 Li4 Li4 94.6(13) 2_665 2_765 ?
O00D Li4 O008 117.9(9) 2_765 2_665 ?
O00D Li4 O008 73.8(7) 2_765 2_765 ?
O00D Li4 O00H 79.8(9) 2_765 . ?
O00D Li4 Li4 113.4(15) 2_765 2_765 ?
O00D Li4 Li4 60.3(7) 2_765 1_655 ?
O00D Li4 Li4 119.7(7) 2_765 1_455 ?
O00D Li4 Li4 155.1(14) 2_765 2_665 ?
O00H Li4 O008 138.9(12) . 2_665 ?
O00H Li4 O008 122.9(12) . 2_765 ?
O00H Li4 Li4 81.7(7) . 1_655 ?
O00H Li4 Li4 112.6(14) . 2_765 ?
O00H Li4 Li4 98.3(7) . 1_455 ?
O00H Li4 Li4 119.6(11) . 2_665 ?
Li2 Li4 O008 147.4(18) 2_765 2_665 ?
Li2 Li4 O008 62.6(9) . 2_765 ?
Li2 Li4 O008 145.2(15) 2_665 2_765 ?
Li2 Li4 O008 53.0(11) 2_765 2_765 ?
Li2 Li4 O008 49.0(9) 2_665 2_665 ?
Li2 Li4 O008 60.1(10) . 2_665 ?
Li2 Li4 O008 85.9(14) 2_765 . ?
Li2 Li4 O00D 127.5(14) 2_665 2_765 ?
Li2 Li4 O00D 72.3(13) 2_765 2_765 ?
Li2 Li4 O00D 134.6(12) . 2_765 ?
Li2 Li4 O00H 134.4(12) . . ?
Li2 Li4 O00H 90.2(11) 2_665 . ?
Li2 Li4 O00H 71.1(13) 2_765 . ?
Li2 Li4 Li2 87.4(14) 2_665 . ?
Li2 Li4 Li2 150.9(18) 2_765 2_665 ?
Li2 Li4 Li2 90.3(17) 2_765 . ?
Li2 Li4 Li4 91.7(10) . 1_655 ?
Li2 Li4 Li4 126.7(19) 2_765 2_665 ?
Li2 Li4 Li4 12.2(8) 2_665 1_455 ?
Li2 Li4 Li4 44.6(10) 2_665 2_665 ?
Li2 Li4 Li4 54.9(14) 2_765 2_765 ?
Li2 Li4 Li4 42.8(9) . 2_665 ?
Li2 Li4 Li4 88.3(10) . 1_455 ?
Li2 Li4 Li4 118.0(17) 2_665 2_765 ?
Li2 Li4 Li4 16.8(11) 2_765 1_655 ?
Li2 Li4 Li4 35.4(10) . 2_765 ?
Li2 Li4 Li4 163.2(11) 2_765 1_455 ?
Li2 Li4 Li4 167.8(8) 2_665 1_655 ?
Li4 Li4 Li4 75.3(13) 2_765 2_665 ?
Li4 Li4 Li4 46.8(9) 2_665 1_455 ?
Li4 Li4 Li4 122.1(11) 2_765 1_455 ?
Li4 Li4 Li4 133.2(9) 2_665 1_655 ?
Li4 Li4 Li4 58.0(11) 2_765 1_655 ?
Li4 Li4 Li4 180.0 1_655 1_455 ?

loop_
_geom_bond_atom_site_label_1
_geom_bond_atom_site_label_2
_geom_bond_distance
_geom_bond_site_symmetry_2
_geom_bond_publ_flag
O001 C00Y 1.264(5) . ?
O001 Li17 2.103(10) 2_566 ?
O001 Li17 1.915(8) . ?
O001 Li17 2.070(10) 2_666 ?
O002 N00O 1.214(4) . ?
O002 Li16 2.049(9) . ?
O003 C00Q 1.290(5) . ?
O003 Li15 2.044(9) . ?
O003 Li15 2.120(10) 1_655 ?
O003 Li16 1.916(9) . ?
O004 C00P 1.270(5) . ?
O004 Li18 1.937(9) . ?
O004 Li18 2.091(9) 2_675 ?
O004 Li18 2.112(10) 2_775 ?
O005 C00X 1.257(5) . ?
O005 Li15 1.923(9) . ?
O005 Li16 2.101(10) 1_455 ?
O005 Li16 2.101(9) . ?
O006 N00C 1.217(4) . ?
O006 Li18 2.011(9) 2_675 ?
O007 C00W 1.269(5) . ?
O007 Li1 1.81(2) . ?
O007 Li1 2.22(2) 2_576 ?
O007 Li1 2.23(2) 2_676 ?
O007 Li3 2.21(3) 2_676 ?
O007 Li3 1.74(2) . ?
O007 Li3 2.11(2) 2_576 ?
O008 C00T 1.273(4) . ?
O008 Li2 1.78(2) . ?
O008 Li2 2.24(2) 2_765 ?
O008 Li2 2.18(2) 2_665 ?
O008 Li4 2.23(2) 2_765 ?
O008 Li4 2.25(3) 2_665 ?
O008 Li4 1.80(2) . ?
O009 N00E 1.250(4) . ?
O009 Li15 2.014(9) . ?
N00A O00M 1.226(4) . ?
N00A O00N 1.231(4) . ?
N00A C00U 1.408(4) . ?
O00B N00J 1.244(5) . ?
O00B Li17 2.045(8) 2_666 ?
N00C O00D 1.235(4) . ?
N00C C00V 1.449(5) . ?
O00D Li2 2.19(2) . ?
O00D Li4 2.12(2) 2_765 ?
N00E O00H 1.238(4) . ?
N00E C00R 1.416(5) . ?
N00F O00I 1.222(4) . ?
N00F O00L 1.235(4) . ?
N00F C00S 1.410(5) . ?
O00G N00O 1.246(4) . ?
O00G Li1 2.11(2) 2_576 ?
O00G Li3 2.24(2) . ?
O00H Li2 2.17(2) 2_765 ?
O00H Li4 2.14(2) . ?
O00I Li15 1.965(9) . ?
N00J O00K 1.245(4) . ?
N00J C00Z 1.388(5) . ?
O00K Li1 2.16(2) . ?
O00K Li3 2.20(2) 2_576 ?
O00L Li17 1.950(10) . ?
O00M Li18 1.945(9) . ?
O00N Li16 1.932(9) . ?
N00O C011 1.426(5) . ?
C00P C00U 1.434(5) . ?
C00P C00V 1.441(5) . ?
C00Q C00R 1.422(5) . ?
C00Q C00U 1.446(5) . ?
C00R C00T 1.428(6) . ?
C00S C00X 1.449(6) . ?
C00S C00Y 1.455(5) . ?
C00T C00V 1.412(6) . ?
C00W C00Z 1.445(6) . ?
C00W C011 1.424(6) . ?
C00W Li3 2.72(2) 2_576 ?
C00X C011 1.449(5) . ?
C00Y C00Z 1.436(5) . ?
Li15 Li15 3.3844(3) 1_455 ?
Li15 Li15 3.3844(3) 1_655 ?
Li15 Li16 2.724(12) 1_455 ?
Li16 Li16 3.3844(3) 1_455 ?
Li16 Li16 3.3844(3) 1_655 ?
Li17 Li17 3.3844(3) 1_655 ?
Li17 Li17 3.3844(3) 1_455 ?
Li17 Li17 2.701(18) 2_566 ?
Li17 Li17 2.751(18) 2_666 ?
Li18 Li18 2.744(18) 2_775 ?
Li18 Li18 3.3844(3) 1_455 ?
Li18 Li18 2.821(17) 2_675 ?
Li18 Li18 3.3844(3) 1_655 ?
Li1 Li1 2.57(5) 2_576 ?
Li1 Li1 3.3844(7) 1_655 ?
Li1 Li1 3.3844(7) 1_455 ?
Li1 Li1 2.94(5) 2_676 ?
Li1 Li3 1.98(3) . ?
Li1 Li3 2.10(3) 2_676 ?
Li1 Li3 1.42(3) 2_576 ?
Li2 Li2 3.3844(3) 1_455 ?
Li2 Li2 2.83(5) 2_665 ?
Li2 Li2 3.3844(3) 1_655 ?
Li2 Li2 2.56(5) 2_765 ?
Li2 Li4 1.48(4) 2_765 ?
Li2 Li4 2.09(3) . ?
Li2 Li4 2.02(3) 2_665 ?
Li3 Li3 2.29(5) 2_576 ?
Li3 Li3 2.83(5) 2_676 ?
Li3 Li3 3.3844(7) 1_455 ?
Li4 Li4 3.3844(3) 1_455 ?
Li4 Li4 3.3844(3) 1_655 ?
Li4 Li4 2.97(5) 2_665 ?
Li4 Li4 2.55(5) 2_765 ?

loop_
_geom_torsion_atom_site_label_1
_geom_torsion_atom_site_label_2
_geom_torsion_atom_site_label_3
_geom_torsion_atom_site_label_4
_geom_torsion
_geom_torsion_site_symmetry_1
_geom_torsion_site_symmetry_2
_geom_torsion_site_symmetry_3
_geom_torsion_site_symmetry_4
_geom_torsion_publ_flag
O001 C00Y C00Z N00J 0.8(5) . . . . ?
O001 C00Y C00Z C00W -179.3(4) . . . . ?
O002 N00O C011 C00W 143.9(4) . . . . ?
O002 N00O C011 C00X -36.5(5) . . . . ?
O003 C00Q C00R N00E 1.1(5) . . . . ?
O003 C00Q C00R C00T -178.4(4) . . . . ?
O003 C00Q C00U N00A 4.1(5) . . . . ?
O003 C00Q C00U C00P -176.0(3) . . . . ?
O004 C00P C00U N00A -5.4(5) . . . . ?
O004 C00P C00U C00Q 174.7(3) . . . . ?
O004 C00P C00V N00C 0.6(5) . . . . ?
O004 C00P C00V C00T 178.6(4) . . . . ?
O005 C00X C011 N00O -0.6(5) . . . . ?
O005 C00X C011 C00W 178.9(4) . . . . ?
O006 N00C O00D Li2 -135.2(9) . . . . ?
O006 N00C O00D Li4 174.8(9) . . . 2_765 ?
O006 N00C C00V C00P -36.6(5) . . . . ?
O006 N00C C00V C00T 145.3(4) . . . . ?
O007 C00W C00Z N00J 1.7(6) . . . . ?
O007 C00W C00Z C00Y -178.2(3) . . . . ?
O007 C00W C011 N00O -2.0(6) . . . . ?
O007 C00W C011 C00X 178.5(4) . . . . ?
O008 C00T C00V N00C -3.6(6) . . . . ?
O008 C00T C00V C00P 178.4(4) . . . . ?
O009 N00E O00H Li2 -173.3(9) . . . 2_765 ?
O009 N00E O00H Li4 137.6(9) . . . . ?
O009 N00E C00R C00Q 34.7(5) . . . . ?
O009 N00E C00R C00T -145.8(4) . . . . ?
O00B N00J O00K Li1 136.6(9) . . . . ?
O00B N00J O00K Li3 -177.7(8) . . . 2_576 ?
O00B N00J C00Z C00W -144.6(4) . . . . ?
O00B N00J C00Z C00Y 35.3(6) . . . . ?
O00D N00C C00V C00P 144.0(4) . . . . ?
O00D N00C C00V C00T -34.2(5) . . . . ?
N00E C00R C00T O008 3.1(6) . . . . ?
N00E C00R C00T C00V 175.9(3) . . . . ?
N00F C00S C00X O005 -4.1(5) . . . . ?
N00F C00S C00X C011 173.6(3) . . . . ?
N00F C00S C00Y O001 4.2(5) . . . . ?
N00F C00S C00Y C00Z -173.3(3) . . . . ?
O00G N00O C011 C00W -34.8(5) . . . . ?
O00G N00O C011 C00X 144.8(4) . . . . ?
O00H N00E C00R C00Q -144.1(4) . . . . ?
O00H N00E C00R C00T 35.4(6) . . . . ?
O00I N00F O00L Li17 151.0(5) . . . . ?
O00I N00F C00S C00X -1.9(6) . . . . ?
O00I N00F C00S C00Y 178.6(4) . . . . ?
O00K N00J C00Z C00W 35.9(6) . . . . ?
O00K N00J C00Z C00Y -144.2(4) . . . . ?
O00L N00F O00I Li15 -153.6(5) . . . . ?
O00L N00F C00S C00X -177.1(4) . . . . ?
O00L N00F C00S C00Y 3.4(5) . . . . ?
O00M N00A O00N Li16 151.3(5) . . . . ?
O00M N00A C00U C00P -1.5(6) . . . . ?
O00M N00A C00U C00Q 178.4(4) . . . . ?
O00N N00A O00M Li18 -154.2(5) . . . . ?
O00N N00A C00U C00P -176.3(4) . . . . ?
O00N N00A C00U C00Q 3.6(6) . . . . ?
C00Q C00R C00T O008 -177.4(4) . . . . ?
C00Q C00R C00T C00V -4.6(6) . . . . ?
C00R N00E O00H Li2 5.5(10) . . . 2_765 ?
C00R N00E O00H Li4 -43.6(10) . . . . ?
C00R C00Q C00U N00A -172.8(3) . . . . ?
C00R C00Q C00U C00P 7.1(5) . . . . ?
C00R C00T C00V N00C -176.3(3) . . . . ?
C00R C00T C00V C00P 5.7(6) . . . . ?
C00S N00F O00I Li15 31.0(7) . . . . ?
C00S N00F O00L Li17 -33.6(7) . . . . ?
C00S C00X C011 N00O -178.4(3) . . . . ?
C00S C00X C011 C00W 1.1(5) . . . . ?
C00S C00Y C00Z N00J 178.4(3) . . . . ?
C00S C00Y C00Z C00W -1.7(5) . . . . ?
C00T O008 Li2 O008 95.4(11) . . . 2_765 ?
C00T O008 Li2 O008 -164.6(6) . . . 2_665 ?
C00T O008 Li2 O00D -23.4(15) . . . . ?
C00T O008 Li2 O00H 20(4) . . . 2_765 ?
C00T O008 Li2 Li2 55.6(10) . . . 1_655 ?
C00T O008 Li2 Li2 -124.4(10) . . . 1_455 ?
C00T O008 Li2 Li2 -164.6(6) . . . 2_665 ?
C00T O008 Li2 Li2 95.4(11) . . . 2_765 ?
C00T O008 Li2 Li4 44.6(19) . . . 2_765 ?
C00T O008 Li2 Li4 -116.1(11) . . . 2_665 ?
C00T O008 Li2 Li4 137.5(12) . . . . ?
C00T O008 Li4 O008 -96.4(11) . . . 2_765 ?
C00T O008 Li4 O008 166.0(5) . . . 2_665 ?
C00T O008 Li4 O00D -19(4) . . . 2_765 ?
C00T O008 Li4 O00H 25.8(14) . . . . ?
C00T O008 Li4 Li2 -138.9(11) . . . . ?
C00T O008 Li4 Li2 118.8(11) . . . 2_665 ?
C00T O008 Li4 Li2 -45.6(18) . . . 2_765 ?
C00T O008 Li4 Li4 -54.4(9) . . . 1_655 ?
C00T O008 Li4 Li4 -96.4(11) . . . 2_765 ?
C00T O008 Li4 Li4 125.6(9) . . . 1_455 ?
C00T O008 Li4 Li4 166.0(5) . . . 2_665 ?
C00U N00A O00M Li18 30.7(7) . . . . ?
C00U N00A O00N Li16 -33.5(7) . . . . ?
C00U C00P C00V N00C -178.6(3) . . . . ?
C00U C00P C00V C00T -0.6(5) . . . . ?
C00U C00Q C00R N00E 178.1(3) . . . . ?
C00U C00Q C00R C00T -1.4(5) . . . . ?
C00V N00C O00D Li2 44.2(10) . . . . ?
C00V N00C O00D Li4 -5.8(10) . . . 2_765 ?
C00V C00P C00U N00A 173.8(3) . . . . ?
C00V C00P C00U C00Q -6.1(5) . . . . ?
C00W O007 Li1 O007 164.6(6) . . . 2_676 ?
C00W O007 Li1 O007 -96.8(11) . . . 2_576 ?
C00W O007 Li1 O00G -20(4) . . . 2_576 ?
C00W O007 Li1 O00K 24.3(15) . . . . ?
C00W O007 Li1 Li1 124.5(10) . . . 1_655 ?
C00W O007 Li1 Li1 164.6(6) . . . 2_676 ?
C00W O007 Li1 Li1 -96.8(11) . . . 2_576 ?
C00W O007 Li1 Li1 -55.5(10) . . . 1_455 ?
C00W O007 Li1 Li3 -48.9(19) . . . 2_576 ?
C00W O007 Li1 Li3 -136.8(12) . . . . ?
C00W O007 Li1 Li3 119.8(11) . . . 2_676 ?
C00W O007 Li3 O007 -165.1(6) . . . 2_676 ?
C00W O007 Li3 O007 91.3(13) . . . 2_576 ?
C00W O007 Li3 O00G -29.8(14) . . . . ?
C00W O007 Li3 O00K 0(4) . . . 2_576 ?
C00W O007 Li3 C00W 114.1(12) . . . 2_576 ?
C00W O007 Li3 Li1 36(2) . . . 2_576 ?
C00W O007 Li3 Li1 -118.4(11) . . . 2_676 ?
C00W O007 Li3 Li1 135.4(12) . . . . ?
C00W O007 Li3 Li3 91.3(13) . . . 2_576 ?
C00W O007 Li3 Li3 -165.1(6) . . . 2_676 ?
C00W O007 Li3 Li3 51.0(11) . . . 1_455 ?
C00X C00S C00Y O001 -175.3(3) . . . . ?
C00X C00S C00Y C00Z 7.2(5) . . . . ?
C00Y C00S C00X O005 175.4(3) . . . . ?
C00Y C00S C00X C011 -6.9(5) . . . . ?
C00Z N00J O00K Li1 -43.9(10) . . . . ?
C00Z N00J O00K Li3 1.9(10) . . . 2_576 ?
C00Z C00W C011 N00O -176.6(3) . . . . ?
C00Z C00W C011 C00X 3.9(5) . . . . ?
C011 C00W C00Z N00J 176.3(3) . . . . ?
C011 C00W C00Z C00Y -3.6(5) . . . . ?
Li15 O003 C00Q C00R 79.6(5) 1_655 . . . ?
Li15 O003 C00Q C00R -56.1(5) . . . . ?
Li15 O003 C00Q C00U -97.2(4) 1_655 . . . ?
Li15 O003 C00Q C00U 127.1(4) . . . . ?
Li15 O005 C00X C00S -18.8(7) . . . . ?
Li15 O005 C00X C011 163.6(4) . . . . ?
Li15 O009 N00E O00H 171.4(5) . . . . ?
Li15 O009 N00E C00R -7.4(6) . . . . ?
Li16 O002 N00O O00G -172.4(4) . . . . ?
Li16 O002 N00O C011 9.0(6) . . . . ?
Li16 O003 C00Q C00R -166.0(4) . . . . ?
Li16 O003 C00Q C00U 17.2(7) . . . . ?
Li16 O005 C00X C00S 98.6(5) 1_455 . . . ?
Li16 O005 C00X C00S -126.7(4) . . . . ?
Li16 O005 C00X C011 55.6(5) . . . . ?
Li16 O005 C00X C011 -79.1(5) 1_455 . . . ?
Li17 O001 C00Y C00S 126.4(4) 2_666 . . . ?
Li17 O001 C00Y C00S 17.8(7) . . . . ?
Li17 O001 C00Y C00S -97.7(5) 2_566 . . . ?
Li17 O001 C00Y C00Z -164.7(5) . . . . ?
Li17 O001 C00Y C00Z 79.8(5) 2_566 . . . ?
Li17 O001 C00Y C00Z -56.1(5) 2_666 . . . ?
Li17 O00B N00J O00K 172.1(5) 2_666 . . . ?
Li17 O00B N00J C00Z -7.4(7) 2_666 . . . ?
Li18 O004 C00P C00U 99.6(5) 2_775 . . . ?
Li18 O004 C00P C00U -16.1(7) . . . . ?
Li18 O004 C00P C00U -126.8(4) 2_675 . . . ?
Li18 O004 C00P C00V 164.8(4) . . . . ?
Li18 O004 C00P C00V -79.6(5) 2_775 . . . ?
Li18 O004 C00P C00V 54.0(5) 2_675 . . . ?
Li18 O006 N00C O00D -172.4(5) 2_675 . . . ?
Li18 O006 N00C C00V 8.2(6) 2_675 . . . ?
Li1 O007 C00W C00Z -35.3(13) . . . . ?
Li1 O007 C00W C00Z 124.9(9) 2_676 . . . ?
Li1 O007 C00W C00Z -122.1(7) 2_576 . . . ?
Li1 O007 C00W C011 150.5(12) . . . . ?
Li1 O007 C00W C011 63.6(7) 2_576 . . . ?
Li1 O007 C00W C011 -49.4(10) 2_676 . . . ?
Li1 O007 C00W Li3 30.9(14) . . . 2_576 ?
Li1 O007 C00W Li3 -168.9(12) 2_676 . . 2_576 ?
Li1 O007 C00W Li3 -55.9(9) 2_576 . . 2_576 ?
Li1 O007 Li1 O007 0.001(2) 2_576 . . 2_576 ?
Li1 O007 Li1 O007 0.000(1) 2_676 . . 2_676 ?
Li1 O007 Li1 O007 98.6(10) 2_676 . . 2_576 ?
Li1 O007 Li1 O007 -98.6(10) 2_576 . . 2_676 ?
Li1 O007 Li1 O00G 77(3) 2_576 . . 2_576 ?
Li1 O007 Li1 O00G 175(4) 2_676 . . 2_576 ?
Li1 O007 Li1 O00K -140.3(11) 2_676 . . . ?
Li1 O007 Li1 O00K 121.1(12) 2_576 . . . ?
Li1 O007 Li1 Li1 -40.1(7) 2_676 . . 1_655 ?
Li1 O007 Li1 Li1 139.9(7) 2_676 . . 1_455 ?
Li1 O007 Li1 Li1 -138.7(7) 2_576 . . 1_655 ?
Li1 O007 Li1 Li1 41.3(7) 2_576 . . 1_455 ?
Li1 O007 Li1 Li1 -98.6(10) 2_576 . . 2_676 ?
Li1 O007 Li1 Li1 98.6(10) 2_676 . . 2_576 ?
Li1 O007 Li1 Li3 47.9(12) 2_576 . . 2_576 ?
Li1 O007 Li1 Li3 -40.1(11) 2_576 . . . ?
Li1 O007 Li1 Li3 146.5(17) 2_676 . . 2_576 ?
Li1 O007 Li1 Li3 -44.8(8) 2_676 . . 2_676 ?
Li1 O007 Li1 Li3 -143.4(13) 2_576 . . 2_676 ?
Li1 O007 Li1 Li3 58.5(10) 2_676 . . . ?
Li1 O007 Li3 O007 -44.1(11) . . . 2_576 ?
Li1 O007 Li3 O007 158.6(18) 2_576 . . 2_676 ?
Li1 O007 Li3 O007 59.5(10) . . . 2_676 ?
Li1 O007 Li3 O007 55.1(13) 2_576 . . 2_576 ?
Li1 O007 Li3 O007 -150.2(15) 2_676 . . 2_576 ?
Li1 O007 Li3 O007 -46.7(8) 2_676 . . 2_676 ?
Li1 O007 Li3 O00G -165.2(13) . . . . ?
Li1 O007 Li3 O00G -66.0(13) 2_576 . . . ?
Li1 O007 Li3 O00G 88.6(10) 2_676 . . . ?
Li1 O007 Li3 O00K 119(3) 2_676 . . 2_576 ?
Li1 O007 Li3 O00K -36(2) 2_576 . . 2_576 ?
Li1 O007 Li3 O00K -135(3) . . . 2_576 ?
Li1 O007 Li3 C00W 77.8(17) 2_576 . . 2_576 ?
Li1 O007 Li3 C00W -127.5(17) 2_676 . . 2_576 ?
Li1 O007 Li3 C00W -21.3(12) . . . 2_576 ?
Li1 O007 Li3 Li1 -155(2) 2_576 . . 2_676 ?
Li1 O007 Li3 Li1 -106.2(12) 2_676 . . . ?
Li1 O007 Li3 Li1 -99.1(16) . . . 2_576 ?
Li1 O007 Li3 Li1 155(2) 2_676 . . 2_576 ?
Li1 O007 Li3 Li1 106.2(11) . . . 2_676 ?
Li1 O007 Li3 Li1 99.1(16) 2_576 . . . ?
Li1 O007 Li3 Li3 14.8(12) 2_576 . . 1_455 ?
Li1 O007 Li3 Li3 59.5(10) . . . 2_676 ?
Li1 O007 Li3 Li3 -46.7(8) 2_676 . . 2_676 ?
Li1 O007 Li3 Li3 -44.1(11) . . . 2_576 ?
Li1 O007 Li3 Li3 158.6(18) 2_576 . . 2_676 ?
Li1 O007 Li3 Li3 55.1(13) 2_576 . . 2_576 ?
Li1 O007 Li3 Li3 -84.4(10) . . . 1_455 ?
Li1 O007 Li3 Li3 -150.2(15) 2_676 . . 2_576 ?
Li1 O007 Li3 Li3 169.5(9) 2_676 . . 1_455 ?
Li1 O00G N00O O002 174.8(9) 2_576 . . . ?
Li1 O00G N00O C011 -6.5(10) 2_576 . . . ?
Li2 O008 C00T C00R -151.7(12) . . . . ?
Li2 O008 C00T C00R 48.7(10) 2_665 . . . ?
Li2 O008 C00T C00R -66.1(7) 2_765 . . . ?
Li2 O008 C00T C00V -123.5(9) 2_665 . . . ?
Li2 O008 C00T C00V 36.1(13) . . . . ?
Li2 O008 C00T C00V 121.7(7) 2_765 . . . ?
Li2 O008 Li2 O008 0.001(1) 2_665 . . 2_665 ?
Li2 O008 Li2 O008 0.000(1) 2_765 . . 2_765 ?
Li2 O008 Li2 O008 100.0(10) 2_765 . . 2_665 ?
Li2 O008 Li2 O008 -100.0(10) 2_665 . . 2_765 ?
Li2 O008 Li2 O00D 141.2(11) 2_665 . . . ?
Li2 O008 Li2 O00D -118.8(12) 2_765 . . . ?
Li2 O008 Li2 O00H -75(3) 2_765 . . 2_765 ?
Li2 O008 Li2 O00H -175(3) 2_665 . . 2_765 ?
Li2 O008 Li2 Li2 -100.0(10) 2_665 . . 2_765 ?
Li2 O008 Li2 Li2 40.2(7) 2_665 . . 1_455 ?
Li2 O008 Li2 Li2 100.0(10) 2_765 . . 2_665 ?
Li2 O008 Li2 Li2 -139.8(7) 2_665 . . 1_655 ?
Li2 O008 Li2 Li2 140.2(7) 2_765 . . 1_455 ?
Li2 O008 Li2 Li2 -39.8(7) 2_765 . . 1_655 ?
Li2 O008 Li2 Li4 -50.7(12) 2_765 . . 2_765 ?
Li2 O008 Li2 Li4 -57.9(10) 2_665 . . . ?
Li2 O008 Li2 Li4 -150.7(17) 2_665 . . 2_765 ?
Li2 O008 Li2 Li4 48.6(8) 2_665 . . 2_665 ?
Li2 O008 Li2 Li4 148.6(14) 2_765 . . 2_665 ?
Li2 O008 Li2 Li4 42.1(10) 2_765 . . . ?
Li2 O008 Li4 O008 -148.3(16) 2_765 . . 2_665 ?
Li2 O008 Li4 O008 47.2(8) 2_665 . . 2_665 ?
Li2 O008 Li4 O008 -55.0(10) . . . 2_665 ?
Li2 O008 Li4 O008 42.5(11) . . . 2_765 ?
Li2 O008 Li4 O008 144.8(14) 2_665 . . 2_765 ?
Li2 O008 Li4 O008 -50.8(12) 2_765 . . 2_765 ?
Li2 O008 Li4 O00D 120(3) . . . 2_765 ?
Li2 O008 Li4 O00D -138(4) 2_665 . . 2_765 ?
Li2 O008 Li4 O00D 27(3) 2_765 . . 2_765 ?
Li2 O008 Li4 O00H 164.7(12) . . . . ?
Li2 O008 Li4 O00H 71.4(13) 2_765 . . . ?
Li2 O008 Li4 O00H -93.0(10) 2_665 . . . ?
Li2 O008 Li4 Li2 -164(2) 2_665 . . 2_765 ?
Li2 O008 Li4 Li2 93.3(16) . . . 2_765 ?
Li2 O008 Li4 Li2 102.3(11) 2_665 . . . ?
Li2 O008 Li4 Li2 -102.3(11) . . . 2_665 ?
Li2 O008 Li4 Li2 164(2) 2_765 . . 2_665 ?
Li2 O008 Li4 Li2 -93.3(16) 2_765 . . . ?
Li2 O008 Li4 Li4 6.8(9) 2_665 . . 1_455 ?
Li2 O008 Li4 Li4 -50.8(12) 2_765 . . 2_765 ?
Li2 O008 Li4 Li4 42.5(11) . . . 2_765 ?
Li2 O008 Li4 Li4 -173.2(9) 2_665 . . 1_655 ?
Li2 O008 Li4 Li4 47.2(8) 2_665 . . 2_665 ?
Li2 O008 Li4 Li4 -148.3(16) 2_765 . . 2_665 ?
Li2 O008 Li4 Li4 144.8(14) 2_665 . . 2_765 ?
Li2 O008 Li4 Li4 -95.5(9) . . . 1_455 ?
Li2 O008 Li4 Li4 -55.0(10) . . . 2_665 ?
Li2 O008 Li4 Li4 -8.7(12) 2_765 . . 1_655 ?
Li2 O008 Li4 Li4 171.3(12) 2_765 . . 1_455 ?
Li2 O008 Li4 Li4 84.5(9) . . . 1_655 ?
Li3 O007 C00W C00Z 54.6(9) 2_676 . . . ?
Li3 O007 C00W C00Z -66.2(8) 2_576 . . . ?
Li3 O007 C00W C00Z -144.9(12) . . . . ?
Li3 O007 C00W C011 -119.6(9) 2_676 . . . ?
Li3 O007 C00W C011 119.5(8) 2_576 . . . ?
Li3 O007 C00W C011 40.8(13) . . . . ?
Li3 O007 C00W Li3 -78.7(15) . . . 2_576 ?
Li3 O007 C00W Li3 120.8(13) 2_676 . . 2_576 ?
Li3 O007 Li1 O007 40.1(10) . . . 2_576 ?
Li3 O007 Li1 O007 -146.5(17) 2_576 . . 2_676 ?
Li3 O007 Li1 O007 -47.9(12) 2_576 . . 2_576 ?
Li3 O007 Li1 O007 143.4(13) 2_676 . . 2_576 ?
Li3 O007 Li1 O007 -58.5(10) . . . 2_676 ?
Li3 O007 Li1 O007 44.8(8) 2_676 . . 2_676 ?
Li3 O007 Li1 O00G 117(3) . . . 2_576 ?
Li3 O007 Li1 O00G 29(3) 2_576 . . 2_576 ?
Li3 O007 Li1 O00G -140(3) 2_676 . . 2_576 ?
Li3 O007 Li1 O00K -95.5(10) 2_676 . . . ?
Li3 O007 Li1 O00K 161.1(13) . . . . ?
Li3 O007 Li1 O00K 73.2(13) 2_576 . . . ?
Li3 O007 Li1 Li1 4.7(9) 2_676 . . 1_655 ?
Li3 O007 Li1 Li1 40.1(10) . . . 2_576 ?
Li3 O007 Li1 Li1 44.8(8) 2_676 . . 2_676 ?
Li3 O007 Li1 Li1 -146.5(17) 2_576 . . 2_676 ?
Li3 O007 Li1 Li1 143.4(13) 2_676 . . 2_576 ?
Li3 O007 Li1 Li1 173.4(12) 2_576 . . 1_655 ?
Li3 O007 Li1 Li1 -58.5(10) . . . 2_676 ?
Li3 O007 Li1 Li1 81.4(10) . . . 1_455 ?
Li3 O007 Li1 Li1 -47.9(12) 2_576 . . 2_576 ?
Li3 O007 Li1 Li1 -6.6(12) 2_576 . . 1_455 ?
Li3 O007 Li1 Li1 -98.6(10) . . . 1_655 ?
Li3 O007 Li1 Li1 -175.3(9) 2_676 . . 1_455 ?
Li3 O007 Li1 Li3 -87.9(16) 2_576 . . . ?
Li3 O007 Li1 Li3 -103.3(12) . . . 2_676 ?
Li3 O007 Li1 Li3 -169(2) 2_676 . . 2_576 ?
Li3 O007 Li1 Li3 103.3(12) 2_676 . . . ?
Li3 O007 Li1 Li3 169(2) 2_576 . . 2_676 ?
Li3 O007 Li1 Li3 87.9(16) . . . 2_576 ?
Li3 O007 Li3 O007 0.000(2) 2_576 . . 2_576 ?
Li3 O007 Li3 O007 103.6(12) 2_576 . . 2_676 ?
Li3 O007 Li3 O007 -103.6(12) 2_676 . . 2_576 ?
Li3 O007 Li3 O007 0.000(2) 2_676 . . 2_676 ?
Li3 O007 Li3 O00G 135.3(10) 2_676 . . . ?
Li3 O007 Li3 O00G -121.1(13) 2_576 . . . ?
Li3 O007 Li3 O00K -91(3) 2_576 . . 2_576 ?
Li3 O007 Li3 O00K 165(3) 2_676 . . 2_576 ?
Li3 O007 Li3 C00W -80.8(13) 2_676 . . 2_576 ?
Li3 O007 Li3 C00W 22.8(5) 2_576 . . 2_576 ?
Li3 O007 Li3 Li1 -158.6(18) 2_676 . . 2_576 ?
Li3 O007 Li3 Li1 -59.5(10) 2_676 . . . ?
Li3 O007 Li3 Li1 150.2(15) 2_576 . . 2_676 ?
Li3 O007 Li3 Li1 46.7(8) 2_676 . . 2_676 ?
Li3 O007 Li3 Li1 -55.1(13) 2_576 . . 2_576 ?
Li3 O007 Li3 Li1 44.1(11) 2_576 . . . ?
Li3 O007 Li3 Li3 -40.3(9) 2_576 . . 1_455 ?
Li3 O007 Li3 Li3 -103.6(12) 2_676 . . 2_576 ?
Li3 O007 Li3 Li3 103.6(12) 2_576 . . 2_676 ?
Li3 O007 Li3 Li3 -143.9(7) 2_676 . . 1_455 ?
Li3 O00G N00O O002 -138.3(9) . . . . ?
Li3 O00G N00O C011 40.3(9) . . . . ?
Li3 C00W C00Z N00J -42.2(6) 2_576 . . . ?
Li3 C00W C00Z C00Y 137.9(6) 2_576 . . . ?
Li3 C00W C011 N00O 59.7(8) 2_576 . . . ?
Li3 C00W C011 C00X -119.8(8) 2_576 . . . ?
Li4 O008 C00T C00R 124.4(9) 2_665 . . . ?
Li4 O008 C00T C00R -37.3(12) . . . . ?
Li4 O008 C00T C00R -123.2(7) 2_765 . . . ?
Li4 O008 C00T C00V 150.5(11) . . . . ?
Li4 O008 C00T C00V 64.6(8) 2_765 . . . ?
Li4 O008 C00T C00V -47.8(9) 2_665 . . . ?
Li4 O008 Li2 O008 -48.6(8) 2_665 . . 2_665 ?
Li4 O008 Li2 O008 57.9(10) . . . 2_665 ?
Li4 O008 Li2 O008 50.7(12) 2_765 . . 2_765 ?
Li4 O008 Li2 O008 -42.1(10) . . . 2_765 ?
Li4 O008 Li2 O008 -148.6(14) 2_665 . . 2_765 ?
Li4 O008 Li2 O008 150.7(17) 2_765 . . 2_665 ?
Li4 O008 Li2 O00D -160.9(12) . . . . ?
Li4 O008 Li2 O00D -68.1(12) 2_765 . . . ?
Li4 O008 Li2 O00D 92.6(10) 2_665 . . . ?
Li4 O008 Li2 O00H -117(3) . . . 2_765 ?
Li4 O008 Li2 O00H 136(3) 2_665 . . 2_765 ?
Li4 O008 Li2 O00H -25(2) 2_765 . . 2_765 ?
Li4 O008 Li2 Li2 -81.9(9) . . . 1_655 ?
Li4 O008 Li2 Li2 57.9(10) . . . 2_665 ?
Li4 O008 Li2 Li2 10.9(12) 2_765 . . 1_655 ?
Li4 O008 Li2 Li2 -8.4(9) 2_665 . . 1_455 ?
Li4 O008 Li2 Li2 -48.6(8) 2_665 . . 2_665 ?
Li4 O008 Li2 Li2 150.7(17) 2_765 . . 2_665 ?
Li4 O008 Li2 Li2 171.6(9) 2_665 . . 1_655 ?
Li4 O008 Li2 Li2 -169.1(12) 2_765 . . 1_455 ?
Li4 O008 Li2 Li2 -148.6(14) 2_665 . . 2_765 ?
Li4 O008 Li2 Li2 50.7(12) 2_765 . . 2_765 ?
Li4 O008 Li2 Li2 -42.1(10) . . . 2_765 ?
Li4 O008 Li2 Li2 98.1(9) . . . 1_455 ?
Li4 O008 Li2 Li4 106.5(11) . . . 2_665 ?
Li4 O008 Li2 Li4 92.8(15) 2_765 . . . ?
Li4 O008 Li2 Li4 -92.8(15) . . . 2_765 ?
Li4 O008 Li2 Li4 161(2) 2_665 . . 2_765 ?
Li4 O008 Li2 Li4 -106.5(11) 2_665 . . . ?
Li4 O008 Li2 Li4 -161(2) 2_765 . . 2_665 ?
Li4 O008 Li4 O008 0.000(1) 2_765 . . 2_765 ?
Li4 O008 Li4 O008 -97.5(10) 2_765 . . 2_665 ?
Li4 O008 Li4 O008 0.000(2) 2_665 . . 2_665 ?
Li4 O008 Li4 O008 97.5(10) 2_665 . . 2_765 ?
Li4 O008 Li4 O00D 78(3) 2_765 . . 2_765 ?
Li4 O008 Li4 O00D 175(4) 2_665 . . 2_765 ?
Li4 O008 Li4 O00H 122.2(13) 2_765 . . . ?
Li4 O008 Li4 O00H -140.3(11) 2_665 . . . ?
Li4 O008 Li4 Li2 -47.2(8) 2_665 . . 2_665 ?
Li4 O008 Li4 Li2 148.3(16) 2_665 . . 2_765 ?
Li4 O008 Li4 Li2 -42.5(11) 2_765 . . . ?
Li4 O008 Li4 Li2 50.8(12) 2_765 . . 2_765 ?
Li4 O008 Li4 Li2 -144.8(14) 2_765 . . 2_665 ?
Li4 O008 Li4 Li2 55.0(10) 2_665 . . . ?
Li4 O008 Li4 Li4 -97.5(10) 2_765 . . 2_665 ?
Li4 O008 Li4 Li4 -40.4(6) 2_665 . . 1_455 ?
Li4 O008 Li4 Li4 -138.0(7) 2_765 . . 1_455 ?
Li4 O008 Li4 Li4 97.5(10) 2_665 . . 2_765 ?
Li4 O008 Li4 Li4 139.6(6) 2_665 . . 1_655 ?
Li4 O008 Li4 Li4 42.0(7) 2_765 . . 1_655 ?
